data_1568444
loop_
_publ_author_name
'Ong, How Chee'
'Coimbra, Jo&#xe3;o T S'
'Ramos, Maria J.'
'Xing, Bengang'
'Fernandes, Pedro A.'
'Garc&#xed;a, Felipe'

_publ_section_title
;
 Beyond the TPP<sup>+</sup> "gold standard": a new generation
 mitochondrial delivery vector based on extended PN frameworks.
;
_journal_issue 15
_journal_name_full 'Chemical science'
_journal_page_first 4126
_journal_page_last 4133
_journal_paper_doi 10.1039/d2sc06508h
_journal_volume 14
_journal_year 2023
_chemical_formula_sum 'C23 H29 Br N O P'
_chemical_formula_weight 446.35
_space_group_crystal_system orthorhombic
_space_group_IT_number 61
_space_group_name_Hall '-P 2ac 2ab'
_space_group_name_H-M_alt 'P b c a'
_atom_sites_solution_hydrogens geom
_atom_sites_solution_primary dual
_audit_update_record
;
2021-05-17 deposited with the CCDC.	2023-02-13 downloaded from the CCDC.
;
_cell_angle_alpha 90
_cell_angle_beta 90
_cell_angle_gamma 90
_cell_formula_units_Z 8
_cell_length_a 13.9907(3)
_cell_length_b 14.6428(4)
_cell_length_c 21.7567(6)
_cell_measurement_reflns_used 8736
_cell_measurement_temperature 100.(2)
_cell_measurement_theta_max 30.4621
_cell_measurement_theta_min 2.3716
_cell_volume 4457.1(2)
_computing_cell_refinement 'SAINT V8.38A (Bruker AXS Inc., 2017)'
_computing_data_collection 'APEX3 (Bruker AXS Inc., 2016)'
_computing_data_reduction 'SAINT V8.38A (Bruker AXS Inc., 2017)'
_computing_molecular_graphics 'shelXle (C.B. Huebschle, rev 882)'
_computing_publication_material 'APEX3 (Bruker AXS Inc., 2016)'
_computing_structure_refinement 'SHELXL-2017/1 (Sheldrick, 2017)'
_computing_structure_solution 'SHELXT 2014/5 (Sheldrick, 2014)'
_diffrn_ambient_temperature 100.(2)
_diffrn_detector_area_resol_mean 7.4074
_diffrn_measured_fraction_theta_full 0.999
_diffrn_measured_fraction_theta_max 0.999
_diffrn_measurement_device_type 'CCD area detector'
_diffrn_measurement_method 'phi and omega scans'
_diffrn_radiation_monochromator graphite
_diffrn_radiation_type MoK\a
_diffrn_radiation_wavelength 0.71073
_diffrn_reflns_av_R_equivalents 0.0864
_diffrn_reflns_av_unetI/netI 0.0601
_diffrn_reflns_limit_h_max 19
_diffrn_reflns_limit_h_min -19
_diffrn_reflns_limit_k_max 20
_diffrn_reflns_limit_k_min -15
_diffrn_reflns_limit_l_max 31
_diffrn_reflns_limit_l_min -31
_diffrn_reflns_number 45997
_diffrn_reflns_theta_full 30.52
_diffrn_reflns_theta_max 30.52
_diffrn_reflns_theta_min 2.22
_diffrn_source 'fine-focus sealed tube'
_diffrn_source_type 'Bruker KappaCCD'
_exptl_absorpt_coefficient_mu 1.929
_exptl_absorpt_correction_T_max 0.80
_exptl_absorpt_correction_T_min 0.57
_exptl_absorpt_correction_type multi-scan
_exptl_absorpt_process_details
;
SADABS-2016/2 - Bruker AXS area detector scaling and absorption correction
;
_exptl_crystal_colour colourless
_exptl_crystal_density_diffrn 1.330
_exptl_crystal_density_method 'not measured'
_exptl_crystal_description block
_exptl_crystal_F_000 1856
_exptl_crystal_recrystallization_method 'Re-crystallisation from solvent: isopropanol, diethylether'
_exptl_crystal_size_max 0.250
_exptl_crystal_size_mid 0.200
_exptl_crystal_size_min 0.125
_refine_diff_density_max 0.516
_refine_diff_density_min -0.567
_refine_ls_extinction_method none
_refine_ls_goodness_of_fit_ref 1.036
_refine_ls_hydrogen_treatment constr
_refine_ls_matrix_type full
_refine_ls_number_parameters 249
_refine_ls_number_reflns 6800
_refine_ls_number_restraints 0
_refine_ls_restrained_S_all 1.036
_refine_ls_R_factor_all 0.0807
_refine_ls_R_factor_gt 0.0425
_refine_ls_shift/su_max 0.003
_refine_ls_shift/su_mean 0.000
_refine_ls_structure_factor_coef Fsqd
_refine_ls_weighting_details 'w=1/[\s^2^(Fo^2^)+(0.0319P)^2^+3.6149P] where P=(Fo^2^+2Fc^2^)/3'
_refine_ls_weighting_scheme calc
_refine_ls_wR_factor_gt 0.0821
_refine_ls_wR_factor_ref 0.0954
_reflns_number_gt 4694
_reflns_number_total 6800
_reflns_threshold_expression 'I > 2\s(I)'
_cod_data_source_file d2sc06508h2.cif
_cod_data_source_block fg1055m
_cod_depositor_comments
;
The following automatic conversions were performed:

data item '_exptl_absorpt_correction_type' value 'Multi-Scan' was
changed to 'multi-scan' in accordance with the
/home/data/users/saulius/crontab/automatic-downloads/rss-feeds/RSC/lib/dictionaries/cif_core.dic
dictionary named 'cif_core.dic' version 2.4.2 last updated on
2011-04-26.

Automatic conversion script
Id: cif_fix_values 7556 2019-12-06 15:28:31Z antanas 

 Adding full bibliography for 1568442--1568445.cif.
;
_cod_database_code 1568444

loop_
_space_group_symop_operation_xyz
'x, y, z'
'-x+1/2, -y, z+1/2'
'-x, y+1/2, -z+1/2'
'x+1/2, -y+1/2, -z'
'-x, -y, -z'
'x-1/2, y, -z-1/2'
'x, -y-1/2, z-1/2'
'-x-1/2, y-1/2, z'

loop_
_atom_site_type_symbol
_atom_site_label
_atom_site_fract_x
_atom_site_fract_y
_atom_site_fract_z
_atom_site_U_iso_or_equiv
_atom_site_adp_type
_atom_site_calc_flag
_atom_site_refinement_flags_adp
_atom_site_refinement_flags_occupancy
_atom_site_refinement_flags_posn
_atom_site_occupancy
_atom_site_disorder_assembly
_atom_site_disorder_group
Br Br1 0.39100(2) 0.21274(2) 0.67588(2) 0.01964(7) Uani d . . . 1 . .
C C1 0.34364(15) 0.15386(16) 0.37536(10) 0.0139(4) Uani d . . . 1 . .
C C2 0.41005(16) 0.15030(17) 0.32729(11) 0.0205(5) Uani d . . . 1 . .
H H2 0.412813 0.198201 0.297902 0.025 Uiso calc U . R 1 . .
C C3 0.47163(17) 0.07668(18) 0.32279(12) 0.0233(5) Uani d . . . 1 . .
H H3 0.516958 0.074514 0.290319 0.028 Uiso calc U . R 1 . .
C C4 0.46793(17) 0.00637(18) 0.36496(12) 0.0235(6) Uani d . . . 1 . .
H H4 0.510474 -0.043944 0.361542 0.028 Uiso calc U . R 1 . .
C C5 0.40214(19) 0.00958(18) 0.41208(13) 0.0281(6) Uani d . . . 1 . .
H H5 0.399493 -0.038801 0.441122 0.034 Uiso calc U . R 1 . .
C C6 0.33962(18) 0.08295(18) 0.41750(12) 0.0232(6) Uani d . . . 1 . .
H H6 0.294284 0.084487 0.449991 0.028 Uiso calc U . R 1 . .
C C7 0.33577(15) 0.35354(15) 0.38576(10) 0.0129(4) Uani d . . . 1 . .
C C8 0.34319(15) 0.40102(16) 0.44091(11) 0.0151(5) Uani d . . . 1 . .
H H8 0.306794 0.382298 0.47555 0.018 Uiso calc U . R 1 . .
C C9 0.40373(15) 0.47566(17) 0.44531(11) 0.0183(5) Uani d . . . 1 . .
H H9 0.408587 0.50802 0.483022 0.022 Uiso calc U . R 1 . .
C C10 0.45727(16) 0.50342(17) 0.39502(12) 0.0200(5) Uani d . . . 1 . .
H H10 0.499537 0.553945 0.398404 0.024 Uiso calc U . R 1 . .
C C11 0.44870(17) 0.45689(18) 0.33970(11) 0.0199(5) Uani d . . . 1 . .
H H11 0.48479 0.476415 0.305127 0.024 Uiso calc U . R 1 . .
C C12 0.38851(16) 0.38269(16) 0.33423(10) 0.0166(5) Uani d . . . 1 . .
H H12 0.382709 0.35158 0.296094 0.02 Uiso calc U . R 1 . .
C C13 0.19012(15) 0.24076(16) 0.44585(10) 0.0133(4) Uani d . . . 1 . .
C C14 0.22608(15) 0.22747(15) 0.50525(10) 0.0153(5) Uani d . . . 1 . .
H H14 0.293118 0.223378 0.511608 0.018 Uiso calc U . R 1 . .
C C15 0.16443(17) 0.22029(17) 0.55466(11) 0.0189(5) Uani d . . . 1 . .
H H15 0.18912 0.211591 0.594911 0.023 Uiso calc U . R 1 . .
C C16 0.06650(17) 0.22578(18) 0.54543(11) 0.0229(6) Uani d . . . 1 . .
H H16 0.024091 0.220696 0.579358 0.027 Uiso calc U . R 1 . .
C C17 0.03046(17) 0.23871(19) 0.48668(12) 0.0254(6) Uani d . . . 1 . .
H H17 -0.036679 0.2422 0.480598 0.03 Uiso calc U . R 1 . .
C C18 0.09122(15) 0.24654(17) 0.43697(11) 0.0169(5) Uani d . . . 1 . .
H H18 0.066018 0.255816 0.396906 0.02 Uiso calc U . R 1 . .
C C19 0.16967(17) 0.34041(18) 0.28777(11) 0.0218(5) Uani d . . . 1 . .
H H19A 0.19006 0.344568 0.24477 0.033 Uiso calc U . R 1 . .
H H19B 0.194267 0.393079 0.310627 0.033 Uiso calc U . R 1 . .
H H19C 0.099696 0.339986 0.289763 0.033 Uiso calc U . R 1 . .
C C20 0.16755(18) 0.17318(19) 0.28657(12) 0.0248(6) Uani d . . . 1 . .
H H20A 0.097855 0.17321 0.291111 0.037 Uiso calc U . R 1 . .
H H20B 0.194168 0.119042 0.306781 0.037 Uiso calc U . R 1 . .
H H20C 0.184123 0.172139 0.242815 0.037 Uiso calc U . R 1 . .
C C21 0.28908(19) 0.4844(2) 0.67485(12) 0.0274(6) Uani d . . . 1 . .
H H21A 0.323019 0.443421 0.702983 0.041 Uiso calc U . R 1 . .
H H21B 0.23488 0.512372 0.696308 0.041 Uiso calc U . R 1 . .
H H21C 0.332732 0.532329 0.660662 0.041 Uiso calc U . R 1 . .
C C22 0.25296(17) 0.43059(18) 0.62020(10) 0.0187(5) Uani d . . . 1 . .
H H22 0.204511 0.385122 0.634534 0.022 Uiso calc U . R 1 . .
C C23 0.2080(2) 0.4919(2) 0.57235(12) 0.0296(6) Uani d . . . 1 . .
H H23A 0.257473 0.530272 0.553643 0.044 Uiso calc U . R 1 . .
H H23B 0.159729 0.530717 0.59185 0.044 Uiso calc U . R 1 . .
H H23C 0.177776 0.454331 0.540538 0.044 Uiso calc U . R 1 . .
N N1 0.20720(13) 0.25573(14) 0.31504(8) 0.0151(4) Uani d . . . 1 . .
O O1 0.32921(12) 0.38354(12) 0.59004(7) 0.0193(4) Uani d . . . 1 . .
H H1 0.348479 0.340632 0.612475 0.029 Uiso calc U . R 1 . .
P P1 0.26566(4) 0.25136(4) 0.37954(3) 0.01200(11) Uani d . . . 1 . .

loop_
_atom_site_aniso_label
_atom_site_aniso_U_11
_atom_site_aniso_U_22
_atom_site_aniso_U_33
_atom_site_aniso_U_12
_atom_site_aniso_U_13
_atom_site_aniso_U_23
Br1 0.02008(11) 0.02214(13) 0.01670(11) 0.00417(10) 0.00339(10) 0.00249(10)
C1 0.0144(10) 0.0126(12) 0.0146(10) -0.0016(8) -0.0011(9) -0.0017(9)
C2 0.0212(12) 0.0185(13) 0.0219(12) 0.0021(9) 0.0069(10) 0.0010(10)
C3 0.0190(11) 0.0246(14) 0.0264(13) 0.0005(10) 0.0086(11) -0.0047(11)
C4 0.0177(11) 0.0216(14) 0.0312(14) 0.0029(9) -0.0011(11) -0.0081(11)
C5 0.0346(15) 0.0188(14) 0.0310(14) 0.0086(11) 0.0057(12) 0.0074(11)
C6 0.0246(13) 0.0211(14) 0.0238(13) 0.0033(10) 0.0073(11) 0.0026(10)
C7 0.0104(9) 0.0136(12) 0.0145(10) 0.0016(8) -0.0005(8) 0.0012(8)
C8 0.0124(10) 0.0182(13) 0.0145(11) -0.0003(8) 0.0003(9) -0.0006(9)
C9 0.0160(11) 0.0190(13) 0.0199(12) -0.0011(9) -0.0026(9) -0.0040(9)
C10 0.0148(11) 0.0177(13) 0.0276(13) -0.0048(9) 0.0009(10) 0.0016(10)
C11 0.0185(11) 0.0215(14) 0.0196(12) -0.0037(9) 0.0049(9) 0.0046(10)
C12 0.0171(10) 0.0184(12) 0.0144(11) -0.0005(9) 0.0022(9) 0.0008(8)
C13 0.0114(10) 0.0141(12) 0.0144(10) -0.0021(8) 0.0017(8) -0.0005(8)
C14 0.0118(10) 0.0175(13) 0.0165(11) -0.0022(8) -0.0020(9) 0.0006(9)
C15 0.0222(12) 0.0208(13) 0.0136(10) -0.0035(10) 0.0005(9) -0.0003(9)
C16 0.0185(11) 0.0301(16) 0.0200(12) -0.0025(10) 0.0082(10) -0.0010(10)
C17 0.0135(11) 0.0345(16) 0.0281(14) -0.0004(10) 0.0027(10) 0.0003(11)
C18 0.0131(10) 0.0204(12) 0.0174(11) 0.0003(9) -0.0011(9) -0.0001(10)
C19 0.0188(11) 0.0266(15) 0.0200(12) 0.0027(10) -0.0039(10) 0.0064(10)
C20 0.0276(13) 0.0254(15) 0.0214(12) -0.0043(11) -0.0061(11) -0.0057(11)
C21 0.0273(13) 0.0318(16) 0.0231(13) -0.0042(11) 0.0049(11) -0.0070(12)
C22 0.0209(11) 0.0195(13) 0.0158(11) -0.0030(9) 0.0044(9) 0.0014(9)
C23 0.0282(14) 0.0362(18) 0.0242(14) 0.0098(12) 0.0060(11) 0.0071(12)
N1 0.0157(9) 0.0169(10) 0.0128(9) -0.0022(8) -0.0012(7) -0.0008(8)
O1 0.0217(8) 0.0199(10) 0.0163(8) 0.0027(7) 0.0026(7) 0.0017(7)
P1 0.0102(2) 0.0140(3) 0.0117(2) -0.0009(2) 0.0006(2) 0.0001(2)

loop_
_atom_type_symbol
_atom_type_description
_atom_type_scat_dispersion_real
_atom_type_scat_dispersion_imag
_atom_type_scat_source
C C 0.0033 0.0016 'International Tables Vol C Tables 4.2.6.8 and 6.1.1.4'
H H 0.0000 0.0000 'International Tables Vol C Tables 4.2.6.8 and 6.1.1.4'
N N 0.0061 0.0033 'International Tables Vol C Tables 4.2.6.8 and 6.1.1.4'
O O 0.0106 0.0060 'International Tables Vol C Tables 4.2.6.8 and 6.1.1.4'
P P 0.1023 0.0942 'International Tables Vol C Tables 4.2.6.8 and 6.1.1.4'
Br Br -0.2901 2.4595 'International Tables Vol C Tables 4.2.6.8 and 6.1.1.4'

loop_
_geom_angle_atom_site_label_1
_geom_angle_atom_site_label_2
_geom_angle_atom_site_label_3
_geom_angle_site_symmetry_1
_geom_angle_site_symmetry_3
_geom_angle
_geom_angle_publ_flag
C6 C1 C2 . . 119.5(2) ?
C6 C1 P1 . . 122.43(18) ?
C2 C1 P1 . . 118.03(18) ?
C3 C2 C1 . . 119.7(2) ?
C3 C2 H2 . . 120.2 ?
C1 C2 H2 . . 120.2 ?
C4 C3 C2 . . 120.7(2) ?
C4 C3 H3 . . 119.6 ?
C2 C3 H3 . . 119.6 ?
C5 C4 C3 . . 119.6(2) ?
C5 C4 H4 . . 120.2 ?
C3 C4 H4 . . 120.2 ?
C4 C5 C6 . . 120.6(2) ?
C4 C5 H5 . . 119.7 ?
C6 C5 H5 . . 119.7 ?
C1 C6 C5 . . 119.8(2) ?
C1 C6 H6 . . 120.1 ?
C5 C6 H6 . . 120.1 ?
C8 C7 C12 . . 119.8(2) ?
C8 C7 P1 . . 121.52(17) ?
C12 C7 P1 . . 118.63(17) ?
C9 C8 C7 . . 120.0(2) ?
C9 C8 H8 . . 120.0 ?
C7 C8 H8 . . 120.0 ?
C8 C9 C10 . . 120.4(2) ?
C8 C9 H9 . . 119.8 ?
C10 C9 H9 . . 119.8 ?
C9 C10 C11 . . 119.6(2) ?
C9 C10 H10 . . 120.2 ?
C11 C10 H10 . . 120.2 ?
C12 C11 C10 . . 120.9(2) ?
C12 C11 H11 . . 119.5 ?
C10 C11 H11 . . 119.5 ?
C11 C12 C7 . . 119.3(2) ?
C11 C12 H12 . . 120.3 ?
C7 C12 H12 . . 120.3 ?
C18 C13 C14 . . 119.4(2) ?
C18 C13 P1 . . 117.76(17) ?
C14 C13 P1 . . 122.84(16) ?
C15 C14 C13 . . 120.3(2) ?
C15 C14 H14 . . 119.9 ?
C13 C14 H14 . . 119.9 ?
C14 C15 C16 . . 120.0(2) ?
C14 C15 H15 . . 120.0 ?
C16 C15 H15 . . 120.0 ?
C17 C16 C15 . . 120.0(2) ?
C17 C16 H16 . . 120.0 ?
C15 C16 H16 . . 120.0 ?
C18 C17 C16 . . 120.6(2) ?
C18 C17 H17 . . 119.7 ?
C16 C17 H17 . . 119.7 ?
C17 C18 C13 . . 119.7(2) ?
C17 C18 H18 . . 120.1 ?
C13 C18 H18 . . 120.1 ?
N1 C19 H19A . . 109.5 ?
N1 C19 H19B . . 109.5 ?
H19A C19 H19B . . 109.5 ?
N1 C19 H19C . . 109.5 ?
H19A C19 H19C . . 109.5 ?
H19B C19 H19C . . 109.5 ?
N1 C20 H20A . . 109.5 ?
N1 C20 H20B . . 109.5 ?
H20A C20 H20B . . 109.5 ?
N1 C20 H20C . . 109.5 ?
H20A C20 H20C . . 109.5 ?
H20B C20 H20C . . 109.5 ?
C22 C21 H21A . . 109.5 ?
C22 C21 H21B . . 109.5 ?
H21A C21 H21B . . 109.5 ?
C22 C21 H21C . . 109.5 ?
H21A C21 H21C . . 109.5 ?
H21B C21 H21C . . 109.5 ?
O1 C22 C23 . . 106.28(19) ?
O1 C22 C21 . . 111.3(2) ?
C23 C22 C21 . . 111.8(2) ?
O1 C22 H22 . . 109.2 ?
C23 C22 H22 . . 109.2 ?
C21 C22 H22 . . 109.2 ?
C22 C23 H23A . . 109.5 ?
C22 C23 H23B . . 109.5 ?
H23A C23 H23B . . 109.5 ?
C22 C23 H23C . . 109.5 ?
H23A C23 H23C . . 109.5 ?
H23B C23 H23C . . 109.5 ?
C20 N1 C19 . . 112.90(18) ?
C20 N1 P1 . . 121.49(17) ?
C19 N1 P1 . . 124.10(17) ?
C22 O1 H1 . . 109.5 ?
N1 P1 C7 . . 107.90(10) ?
N1 P1 C13 . . 113.65(10) ?
C7 P1 C13 . . 109.47(10) ?
N1 P1 C1 . . 107.02(10) ?
C7 P1 C1 . . 109.51(10) ?
C13 P1 C1 . . 109.21(11) ?

loop_
_geom_bond_atom_site_label_1
_geom_bond_atom_site_label_2
_geom_bond_site_symmetry_2
_geom_bond_distance
_geom_bond_publ_flag
C1 C6 . 1.386(3) ?
C1 C2 . 1.400(3) ?
C1 P1 . 1.799(2) ?
C2 C3 . 1.383(3) ?
C2 H2 . 0.95 ?
C3 C4 . 1.380(4) ?
C3 H3 . 0.95 ?
C4 C5 . 1.379(4) ?
C4 H4 . 0.95 ?
C5 C6 . 1.390(3) ?
C5 H5 . 0.95 ?
C6 H6 . 0.95 ?
C7 C8 . 1.391(3) ?
C7 C12 . 1.408(3) ?
C7 P1 . 1.794(2) ?
C8 C9 . 1.386(3) ?
C8 H8 . 0.95 ?
C9 C10 . 1.387(3) ?
C9 H9 . 0.95 ?
C10 C11 . 1.388(3) ?
C10 H10 . 0.95 ?
C11 C12 . 1.380(3) ?
C11 H11 . 0.95 ?
C12 H12 . 0.95 ?
C13 C18 . 1.400(3) ?
C13 C14 . 1.400(3) ?
C13 P1 . 1.795(2) ?
C14 C15 . 1.382(3) ?
C14 H14 . 0.95 ?
C15 C16 . 1.387(3) ?
C15 H15 . 0.95 ?
C16 C17 . 1.387(4) ?
C16 H16 . 0.95 ?
C17 C18 . 1.380(3) ?
C17 H17 . 0.95 ?
C18 H18 . 0.95 ?
C19 N1 . 1.471(3) ?
C19 H19A . 0.98 ?
C19 H19B . 0.98 ?
C19 H19C . 0.98 ?
C20 N1 . 1.467(3) ?
C20 H20A . 0.98 ?
C20 H20B . 0.98 ?
C20 H20C . 0.98 ?
C21 C22 . 1.513(3) ?
C21 H21A . 0.98 ?
C21 H21B . 0.98 ?
C21 H21C . 0.98 ?
C22 O1 . 1.429(3) ?
C22 C23 . 1.511(3) ?
C22 H22 . 1.0 ?
C23 H23A . 0.98 ?
C23 H23B . 0.98 ?
C23 H23C . 0.98 ?
N1 P1 . 1.6255(19) ?
O1 H1 . 0.84 ?
